data_1515694
loop_
_publ_author_name
'Spencer, John'
'Amin, Jahangir'
'Callear, Samantha K.'
'Tizzard, Graham J.'
'Coles, Simon J.'
'Coxhead, Peter'
'Guille, Matthew'

_publ_section_title
;
 Synthesis and evaluation of metallocene containing
 methylidene-1,3-dihydro-2H-indol-2-ones as kinase inhibitors.
;
_journal_issue 6
_journal_name_full 'Metallomics : integrated biometal science'
_journal_page_first 600
_journal_page_last 608
_journal_paper_doi 10.1039/c1mt00017a
_journal_volume 3
_journal_year 2011
_chemical_formula_moiety 'C19 H15 N O Ru'
_chemical_formula_sum 'C19 H15 N O Ru'
_chemical_formula_weight 374.39
_chemical_name_systematic
;
?
;
_space_group_IT_number 14
_symmetry_cell_setting monoclinic
_symmetry_space_group_name_Hall '-P 2ybc'
_symmetry_space_group_name_H-M 'P 1 21/c 1'
_atom_sites_solution_hydrogens geom
_atom_sites_solution_primary direct
_atom_sites_solution_secondary difmap
_audit_creation_method SHELXL-97
_cell_angle_alpha 90.00
_cell_angle_beta 101.252(5)
_cell_angle_gamma 90.00
_cell_formula_units_Z 8
_cell_length_a 22.508(3)
_cell_length_b 5.9232(7)
_cell_length_c 22.328(3)
_cell_measurement_reflns_used 4721
_cell_measurement_temperature 120(2)
_cell_measurement_theta_max 27.48
_cell_measurement_theta_min 2.91
_cell_volume 2919.5(7)
_computing_cell_refinement 'DENZO (Otwinowski & Minor, 1997) & COLLECT (Hooft, R.W.W., 1998)'
_computing_data_collection 'COLLECT (Hooft, R.W.W., 1998)'
_computing_data_reduction 'DENZO (Otwinowski & Minor, 1997) & COLLECT (Hooft, R.W.W., 1998)'
_computing_molecular_graphics 'OLEX2 (Dolomanov, Bourhis, Gildea, Howard & Puschmann, 2009)'
_computing_publication_material 'WINGX (Farrugia, 1998)'
_computing_structure_refinement 'SHELXL-97 (Sheldrick, 1997)'
_computing_structure_solution 'SHELXS-97 (Sheldrick, 1997)'
_diffrn_ambient_temperature 120(2)
_diffrn_detector_area_resol_mean 66.065
_diffrn_measured_fraction_theta_full 0.991
_diffrn_measured_fraction_theta_max 0.991
_diffrn_measurement_device_type 'Bruker-Nonius APEX II CCD camera on \k-goniostat'
_diffrn_measurement_method '\f & \w scans to fill the asymmetric unit'
_diffrn_radiation_monochromator '10cm confocal mirrors'
_diffrn_radiation_source 'Bruker Nonius FR591 Rotating Anode'
_diffrn_radiation_type MoK\a
_diffrn_radiation_wavelength 0.71073
_diffrn_reflns_av_R_equivalents 0.0833
_diffrn_reflns_av_sigmaI/netI 0.0830
_diffrn_reflns_limit_h_max 26
_diffrn_reflns_limit_h_min -26
_diffrn_reflns_limit_k_max 7
_diffrn_reflns_limit_k_min -7
_diffrn_reflns_limit_l_max 25
_diffrn_reflns_limit_l_min -26
_diffrn_reflns_number 19866
_diffrn_reflns_theta_full 25.00
_diffrn_reflns_theta_max 25.00
_diffrn_reflns_theta_min 3.02
_diffrn_standards_number 0
_exptl_absorpt_coefficient_mu 1.074
_exptl_absorpt_correction_T_max 0.9893
_exptl_absorpt_correction_T_min 0.8819
_exptl_absorpt_correction_type multi-scan
_exptl_absorpt_process_details 'SADABS 2007/2 (Sheldrick, G.M., 2007)'
_exptl_crystal_colour yellow
_exptl_crystal_density_diffrn 1.704
_exptl_crystal_density_method 'not measured'
_exptl_crystal_description fragment
_exptl_crystal_F_000 1504
_exptl_crystal_size_max 0.12
_exptl_crystal_size_mid 0.10
_exptl_crystal_size_min 0.01
_refine_diff_density_max 5.537
_refine_diff_density_min -1.022
_refine_diff_density_rms 0.201
_refine_ls_extinction_method none
_refine_ls_goodness_of_fit_ref 1.040
_refine_ls_hydrogen_treatment constr
_refine_ls_matrix_type full
_refine_ls_number_parameters 397
_refine_ls_number_reflns 5072
_refine_ls_number_restraints 0
_refine_ls_restrained_S_all 1.040
_refine_ls_R_factor_all 0.1236
_refine_ls_R_factor_gt 0.0833
_refine_ls_shift/su_max 0.000
_refine_ls_shift/su_mean 0.000
_refine_ls_structure_factor_coef Fsqd
_refine_ls_weighting_details 'calc w=1/[\s^2^(Fo^2^)+(0.0898P)^2^+55.7238P] where P=(Fo^2^+2Fc^2^)/3'
_refine_ls_weighting_scheme calc
_refine_ls_wR_factor_gt 0.1927
_refine_ls_wR_factor_ref 0.2236
_reflns_number_gt 3515
_reflns_number_total 5072
_reflns_threshold_expression >2\s(I)
_cod_data_source_file c1mt00017a.txt
_cod_data_source_block 2008src1176p21c
_cod_original_cell_volume 2919.5(6)
_cod_original_sg_symbol_H-M 'P 21/c'
_cod_database_code 1515694

loop_
_symmetry_equiv_pos_as_xyz
'x, y, z'
'-x, y+1/2, -z+1/2'
'-x, -y, -z'
'x, -y-1/2, z-1/2'

loop_
_atom_site_label
_atom_site_type_symbol
_atom_site_fract_x
_atom_site_fract_y
_atom_site_fract_z
_atom_site_U_iso_or_equiv
_atom_site_adp_type
_atom_site_occupancy
_atom_site_symmetry_multiplicity
_atom_site_calc_flag
_atom_site_refinement_flags
C1 C 0.2605(5) 1.2254(19) 0.3637(4) 0.028(3) Uani 1 1 d .
C2 C 0.2763(5) 1.0063(18) 0.3963(4) 0.023(2) Uani 1 1 d .
C3 C 0.3417(5) 0.9803(18) 0.4019(4) 0.022(2) Uani 1 1 d .
C4 C 0.3828(6) 0.817(2) 0.4260(5) 0.035(3) Uani 1 1 d .
H4 H 0.3696 0.6836 0.4430 0.042 Uiso 1 1 calc R
C5 C 0.4439(5) 0.849(2) 0.4255(5) 0.034(3) Uani 1 1 d .
H5 H 0.4722 0.7355 0.4420 0.041 Uiso 1 1 calc R
C6 C 0.4639(5) 1.041(2) 0.4013(6) 0.039(3) Uani 1 1 d .
H6 H 0.5059 1.0586 0.4018 0.047 Uiso 1 1 calc R
C7 C 0.4239(5) 1.212(2) 0.3762(5) 0.037(3) Uani 1 1 d .
H7 H 0.4376 1.3435 0.3585 0.045 Uiso 1 1 calc R
C8 C 0.3628(5) 1.180(2) 0.3785(5) 0.026(2) Uani 1 1 d .
C9 C 0.2391(5) 0.8495(18) 0.4146(4) 0.024(2) Uani 1 1 d .
H9 H 0.2601 0.7211 0.4335 0.029 Uiso 1 1 calc R
C10 C 0.1733(5) 0.8384(19) 0.4110(5) 0.026(2) Uani 1 1 d .
C11 C 0.1269(5) 1.002(2) 0.3928(5) 0.028(3) Uani 1 1 d .
H11 H 0.1323 1.1526 0.3805 0.033 Uiso 1 1 calc R
C12 C 0.0708(5) 0.896(2) 0.3966(5) 0.030(3) Uani 1 1 d .
H12 H 0.0320 0.9650 0.3861 0.036 Uiso 1 1 calc R
C13 C 0.0816(5) 0.677(2) 0.4182(5) 0.031(3) Uani 1 1 d .
H13 H 0.0519 0.5714 0.4253 0.037 Uiso 1 1 calc R
C14 C 0.1460(5) 0.6375(18) 0.4278(5) 0.027(2) Uani 1 1 d .
H14 H 0.1664 0.5023 0.4426 0.032 Uiso 1 1 calc R
C15 C 0.1845(6) 1.056(2) 0.5695(5) 0.043(3) Uani 1 1 d .
H15 H 0.2262 1.0900 0.5726 0.051 Uiso 1 1 calc R
C16 C 0.1356(6) 1.203(2) 0.5475(5) 0.038(3) Uani 1 1 d .
H16 H 0.1388 1.3535 0.5337 0.046 Uiso 1 1 calc R
C17 C 0.0810(6) 1.087(2) 0.5497(5) 0.037(3) Uani 1 1 d .
H17 H 0.0412 1.1460 0.5376 0.044 Uiso 1 1 calc R
C18 C 0.0963(6) 0.869(2) 0.5732(5) 0.037(3) Uani 1 1 d .
H18 H 0.0686 0.7538 0.5795 0.044 Uiso 1 1 calc R
C19 C 0.1610(6) 0.852(2) 0.5859(5) 0.037(3) Uani 1 1 d .
H19 H 0.1839 0.7237 0.6025 0.044 Uiso 1 1 calc R
N1 N 0.3140(4) 1.3209(16) 0.3562(4) 0.026(2) Uani 1 1 d .
H1 H 0.3171 1.4539 0.3396 0.031 Uiso 1 1 calc R
O1 O 0.2098(3) 1.3120(13) 0.3480(3) 0.0303(18) Uani 1 1 d .
Ru1 Ru 0.12791(4) 0.90990(15) 0.48755(4) 0.0236(3) Uani 1 1 d .
C21 C 0.2513(5) -0.2248(19) 0.2579(5) 0.025(2) Uani 1 1 d .
C22 C 0.2311(5) -0.0099(18) 0.2246(4) 0.024(2) Uani 1 1 d .
C23 C 0.1633(5) -0.0077(18) 0.2179(5) 0.025(2) Uani 1 1 d .
C24 C 0.1202(5) 0.147(2) 0.1943(5) 0.030(3) Uani 1 1 d .
H24 H 0.1315 0.2863 0.1784 0.036 Uiso 1 1 calc R
C25 C 0.0596(5) 0.099(2) 0.1937(5) 0.035(3) Uani 1 1 d .
H25 H 0.0292 0.2077 0.1789 0.042 Uiso 1 1 calc R
C26 C 0.0436(5) -0.108(2) 0.2149(5) 0.035(3) Uani 1 1 d .
H26 H 0.0019 -0.1431 0.2116 0.042 Uiso 1 1 calc R
C27 C 0.0870(5) -0.2666(19) 0.2409(5) 0.030(3) Uani 1 1 d .
H27 H 0.0761 -0.4072 0.2562 0.037 Uiso 1 1 calc R
C28 C 0.1459(6) -0.2071(18) 0.2430(5) 0.031(3) Uani 1 1 d .
C29 C 0.2641(5) 0.160(2) 0.2056(4) 0.026(2) Uani 1 1 d .
H29 H 0.2403 0.2831 0.1874 0.032 Uiso 1 1 calc R
C30 C 0.3289(5) 0.188(2) 0.2079(5) 0.031(3) Uani 1 1 d .
C31 C 0.3525(6) 0.395(2) 0.1884(5) 0.034(3) Uani 1 1 d .
H31 H 0.3291 0.5256 0.1747 0.040 Uiso 1 1 calc R
C32 C 0.4149(6) 0.376(2) 0.1928(5) 0.039(3) Uani 1 1 d .
H32 H 0.4413 0.4896 0.1831 0.047 Uiso 1 1 calc R
C33 C 0.4320(6) 0.152(2) 0.2149(5) 0.044(3) Uani 1 1 d .
H33 H 0.4718 0.0917 0.2220 0.053 Uiso 1 1 calc R
C34 C 0.3793(6) 0.036(2) 0.2244(5) 0.035(3) Uani 1 1 d .
H34 H 0.3776 -0.1143 0.2389 0.042 Uiso 1 1 calc R
C35 C 0.3101(6) -0.042(2) 0.0515(5) 0.037(3) Uani 1 1 d .
H35 H 0.2701 -0.0890 0.0527 0.045 Uiso 1 1 calc R
C36 C 0.3271(6) 0.171(2) 0.0312(5) 0.035(3) Uani 1 1 d .
H36 H 0.3002 0.2911 0.0168 0.042 Uiso 1 1 calc R
C37 C 0.3899(6) 0.1749(19) 0.0356(5) 0.031(3) Uani 1 1 d .
H37 H 0.4131 0.2969 0.0248 0.037 Uiso 1 1 calc R
C38 C 0.4124(6) -0.037(2) 0.0592(5) 0.038(3) Uani 1 1 d .
H38 H 0.4536 -0.0832 0.0671 0.045 Uiso 1 1 calc R
C39 C 0.3621(6) -0.168(2) 0.0691(5) 0.036(3) Uani 1 1 d .
H39 H 0.3640 -0.3172 0.0851 0.044 Uiso 1 1 calc R
N21 N 0.1997(4) -0.3327(15) 0.2650(4) 0.026(2) Uani 1 1 d .
H21 H 0.1996 -0.4674 0.2816 0.031 Uiso 1 1 calc R
O21 O 0.3036(3) -0.2939(13) 0.2770(3) 0.0300(18) Uani 1 1 d .
Ru2 Ru 0.36978(4) 0.12721(16) 0.12761(4) 0.0283(3) Uani 1 1 d .

loop_
_atom_site_aniso_label
_atom_site_aniso_U_11
_atom_site_aniso_U_22
_atom_site_aniso_U_33
_atom_site_aniso_U_23
_atom_site_aniso_U_13
_atom_site_aniso_U_12
C1 0.040(7) 0.032(6) 0.010(5) -0.006(5) 0.002(4) 0.002(6)
C2 0.027(6) 0.024(6) 0.021(5) 0.006(4) 0.013(4) -0.002(5)
C3 0.026(6) 0.019(5) 0.020(5) 0.000(4) 0.001(4) 0.002(5)
C4 0.046(8) 0.032(7) 0.030(6) -0.004(5) 0.014(5) 0.002(6)
C5 0.027(6) 0.034(7) 0.041(7) -0.004(6) 0.003(5) 0.000(5)
C6 0.019(6) 0.049(8) 0.053(8) -0.014(6) 0.017(5) 0.000(6)
C7 0.031(7) 0.050(8) 0.030(6) 0.001(6) 0.006(5) -0.008(6)
C8 0.026(6) 0.034(6) 0.022(5) 0.000(5) 0.014(4) 0.007(5)
C9 0.037(6) 0.020(6) 0.018(5) -0.005(4) 0.010(4) 0.007(5)
C10 0.029(6) 0.028(6) 0.023(5) -0.005(5) 0.010(4) -0.007(5)
C11 0.031(6) 0.028(6) 0.024(6) -0.005(5) 0.008(5) -0.005(5)
C12 0.030(6) 0.042(7) 0.018(5) -0.002(5) 0.003(4) 0.002(6)
C13 0.026(6) 0.033(7) 0.039(7) -0.012(5) 0.015(5) -0.015(5)
C14 0.029(6) 0.022(6) 0.031(6) -0.003(5) 0.014(5) 0.000(5)
C15 0.042(8) 0.063(9) 0.022(6) -0.010(6) 0.005(5) -0.008(7)
C16 0.077(10) 0.021(6) 0.022(6) -0.004(5) 0.019(6) -0.016(6)
C17 0.037(7) 0.053(8) 0.023(6) -0.011(6) 0.011(5) 0.009(6)
C18 0.048(8) 0.040(8) 0.026(6) -0.006(5) 0.017(5) -0.017(6)
C19 0.065(9) 0.031(7) 0.015(5) -0.008(5) 0.012(5) -0.013(6)
N1 0.024(5) 0.031(5) 0.023(5) 0.005(4) 0.004(4) 0.004(4)
O1 0.030(4) 0.030(4) 0.036(4) 0.010(4) 0.018(3) 0.010(4)
Ru1 0.0269(5) 0.0252(5) 0.0207(5) -0.0026(4) 0.0097(3) -0.0041(4)
C21 0.024(6) 0.031(6) 0.025(5) 0.002(5) 0.017(4) -0.002(5)
C22 0.032(6) 0.020(6) 0.019(5) 0.002(4) 0.000(4) 0.017(5)
C23 0.035(7) 0.019(6) 0.024(5) 0.003(5) 0.015(5) 0.006(5)
C24 0.032(6) 0.029(6) 0.030(6) -0.003(5) 0.009(5) 0.009(5)
C25 0.033(7) 0.041(8) 0.030(6) 0.000(6) 0.005(5) 0.013(6)
C26 0.021(6) 0.049(8) 0.035(6) -0.007(6) 0.004(5) 0.005(6)
C27 0.040(7) 0.018(6) 0.038(6) 0.000(5) 0.017(5) -0.003(5)
C28 0.049(8) 0.014(6) 0.023(6) 0.006(5) -0.012(5) -0.010(5)
C29 0.031(6) 0.035(7) 0.016(5) -0.008(5) 0.009(4) 0.002(5)
C30 0.036(7) 0.038(7) 0.023(5) -0.004(5) 0.017(5) -0.006(6)
C31 0.040(7) 0.039(7) 0.021(5) -0.006(5) 0.006(5) -0.013(6)
C32 0.048(8) 0.047(8) 0.028(6) -0.018(6) 0.020(5) -0.021(7)
C33 0.048(8) 0.065(10) 0.020(6) -0.003(6) 0.010(5) -0.015(7)
C34 0.045(8) 0.034(7) 0.026(6) -0.001(5) 0.009(5) -0.006(6)
C35 0.035(7) 0.052(8) 0.028(6) -0.006(6) 0.012(5) -0.016(6)
C36 0.050(8) 0.036(7) 0.019(5) 0.002(5) 0.006(5) 0.003(6)
C37 0.052(8) 0.019(6) 0.024(6) 0.000(5) 0.014(5) 0.004(5)
C38 0.043(8) 0.040(8) 0.031(6) -0.009(6) 0.011(5) 0.001(6)
C39 0.050(8) 0.033(7) 0.031(6) -0.006(5) 0.019(6) -0.017(6)
N21 0.035(5) 0.018(5) 0.025(5) 0.003(4) 0.008(4) 0.002(4)
O21 0.034(5) 0.031(4) 0.027(4) 0.005(3) 0.011(3) 0.008(4)
Ru2 0.0313(6) 0.0303(6) 0.0245(5) -0.0018(4) 0.0087(4) -0.0061(4)

loop_
_atom_type_symbol
_atom_type_description
_atom_type_scat_dispersion_real
_atom_type_scat_dispersion_imag
_atom_type_scat_source
C C 0.0033 0.0016 'International Tables Vol C Tables 4.2.6.8 and 6.1.1.4'
H H 0.0000 0.0000 'International Tables Vol C Tables 4.2.6.8 and 6.1.1.4'
N N 0.0061 0.0033 'International Tables Vol C Tables 4.2.6.8 and 6.1.1.4'
O O 0.0106 0.0060 'International Tables Vol C Tables 4.2.6.8 and 6.1.1.4'
Ru Ru -1.2594 0.8363 'International Tables Vol C Tables 4.2.6.8 and 6.1.1.4'

loop_
_geom_angle_atom_site_label_1
_geom_angle_atom_site_label_2
_geom_angle_atom_site_label_3
_geom_angle
O1 C1 N1 125.4(10)
O1 C1 C2 127.9(11)
N1 C1 C2 106.7(9)
C9 C2 C3 124.7(10)
C9 C2 C1 129.4(10)
C3 C2 C1 105.8(9)
C4 C3 C8 119.1(10)
C4 C3 C2 134.3(10)
C8 C3 C2 106.5(9)
C3 C4 C5 119.6(12)
C3 C4 H4 120.2
C5 C4 H4 120.2
C6 C5 C4 121.0(12)
C6 C5 H5 119.5
C4 C5 H5 119.5
C5 C6 C7 121.6(11)
C5 C6 H6 119.2
C7 C6 H6 119.2
C6 C7 C8 116.6(11)
C6 C7 H7 121.7
C8 C7 H7 121.7
N1 C8 C7 128.2(11)
N1 C8 C3 109.7(9)
C7 C8 C3 122.0(11)
C2 C9 C10 133.2(10)
C2 C9 H9 113.4
C10 C9 H9 113.4
C14 C10 C11 108.2(10)
C14 C10 C9 120.4(10)
C11 C10 C9 131.4(10)
C14 C10 Ru1 70.5(6)
C11 C10 Ru1 70.3(6)
C9 C10 Ru1 124.5(7)
C10 C11 C12 107.1(10)
C10 C11 Ru1 71.7(6)
C12 C11 Ru1 71.0(6)
C10 C11 H11 126.4
C12 C11 H11 126.4
Ru1 C11 H11 122.6
C13 C12 C11 109.4(10)
C13 C12 Ru1 71.4(6)
C11 C12 Ru1 70.8(6)
C13 C12 H12 125.3
C11 C12 H12 125.3
Ru1 C12 H12 124.1
C12 C13 C14 107.8(10)
C12 C13 Ru1 71.4(6)
C14 C13 Ru1 70.7(6)
C12 C13 H13 126.1
C14 C13 H13 126.1
Ru1 C13 H13 123.4
C10 C14 C13 107.5(10)
C10 C14 Ru1 71.6(6)
C13 C14 Ru1 70.7(6)
C10 C14 H14 126.3
C13 C14 H14 126.3
Ru1 C14 H14 123.1
C19 C15 C16 108.5(12)
C19 C15 Ru1 71.9(7)
C16 C15 Ru1 70.6(7)
C19 C15 H15 125.8
C16 C15 H15 125.8
Ru1 C15 H15 123.3
C15 C16 C17 108.1(11)
C15 C16 Ru1 71.6(7)
C17 C16 Ru1 70.7(6)
C15 C16 H16 126.0
C17 C16 H16 126.0
Ru1 C16 H16 123.4
C18 C17 C16 107.8(11)
C18 C17 Ru1 71.4(7)
C16 C17 Ru1 71.3(7)
C18 C17 H17 126.1
C16 C17 H17 126.1
Ru1 C17 H17 122.9
C17 C18 C19 107.6(11)
C17 C18 Ru1 70.7(6)
C19 C18 Ru1 71.8(6)
C17 C18 H18 126.2
C19 C18 H18 126.2
Ru1 C18 H18 123.0
C15 C19 C18 108.0(12)
C15 C19 Ru1 71.0(7)
C18 C19 Ru1 70.1(6)
C15 C19 H19 126.0
C18 C19 H19 126.0
Ru1 C19 H19 124.5
C1 N1 C8 111.1(9)
C1 N1 H1 124.5
C8 N1 H1 124.5
C17 Ru1 C11 125.8(5)
C17 Ru1 C16 38.0(5)
C11 Ru1 C16 112.5(4)
C17 Ru1 C18 37.9(5)
C11 Ru1 C18 159.3(5)
C16 Ru1 C18 63.3(4)
C17 Ru1 C12 109.9(4)
C11 Ru1 C12 38.2(4)
C16 Ru1 C12 124.3(5)
C18 Ru1 C12 125.3(4)
C17 Ru1 C14 157.0(5)
C11 Ru1 C14 63.8(4)
C16 Ru1 C14 164.4(5)
C18 Ru1 C14 125.8(4)
C12 Ru1 C14 63.2(4)
C17 Ru1 C13 122.4(4)
C11 Ru1 C13 63.7(4)
C16 Ru1 C13 155.6(5)
C18 Ru1 C13 111.0(4)
C12 Ru1 C13 37.2(4)
C14 Ru1 C13 38.5(4)
C17 Ru1 C15 63.4(5)
C11 Ru1 C15 127.3(5)
C16 Ru1 C15 37.7(5)
C18 Ru1 C15 63.1(5)
C12 Ru1 C15 158.7(5)
C14 Ru1 C15 130.9(5)
C13 Ru1 C15 163.9(5)
C17 Ru1 C10 161.5(5)
C11 Ru1 C10 38.0(4)
C16 Ru1 C10 129.7(4)
C18 Ru1 C10 160.3(5)
C12 Ru1 C10 63.1(4)
C14 Ru1 C10 37.9(4)
C13 Ru1 C10 63.6(4)
C15 Ru1 C10 116.3(4)
C17 Ru1 C19 63.3(5)
C11 Ru1 C19 160.7(4)
C16 Ru1 C19 62.7(5)
C18 Ru1 C19 38.1(5)
C12 Ru1 C19 160.8(4)
C14 Ru1 C19 115.2(4)
C13 Ru1 C19 129.0(4)
C15 Ru1 C19 37.1(5)
C10 Ru1 C19 128.8(5)
O21 C21 N21 125.3(10)
O21 C21 C22 128.8(10)
N21 C21 C22 105.9(9)
C29 C22 C21 130.4(10)
C29 C22 C23 124.5(9)
C21 C22 C23 105.1(9)
C24 C23 C28 119.4(11)
C24 C23 C22 132.4(10)
C28 C23 C22 108.2(10)
C23 C24 C25 119.1(11)
C23 C24 H24 120.4
C25 C24 H24 120.4
C26 C25 C24 119.8(11)
C26 C25 H25 120.1
C24 C25 H25 120.1
C25 C26 C27 122.0(11)
C25 C26 H26 119.0
C27 C26 H26 119.0
C28 C27 C26 115.9(10)
C28 C27 H27 122.0
C26 C27 H27 122.0
C27 C28 C23 123.5(11)
C27 C28 N21 129.3(10)
C23 C28 N21 107.0(10)
C22 C29 C30 132.4(11)
C22 C29 H29 113.8
C30 C29 H29 113.8
C34 C30 C31 107.1(10)
C34 C30 C29 132.1(11)
C31 C30 C29 120.8(11)
C34 C30 Ru2 70.9(6)
C31 C30 Ru2 69.8(6)
C29 C30 Ru2 121.8(7)
C32 C31 C30 109.5(12)
C32 C31 Ru2 71.5(7)
C30 C31 Ru2 71.7(6)
C32 C31 H31 125.2
C30 C31 H31 125.2
Ru2 C31 H31 123.2
C31 C32 C33 107.3(11)
C31 C32 Ru2 71.1(7)
C33 C32 Ru2 70.4(7)
C31 C32 H32 126.3
C33 C32 H32 126.3
Ru2 C32 H32 123.8
C34 C33 C32 108.7(12)
C34 C33 Ru2 72.0(7)
C32 C33 Ru2 70.9(7)
C34 C33 H33 125.6
C32 C33 H33 125.6
Ru2 C33 H33 123.1
C33 C34 C30 107.4(11)
C33 C34 Ru2 70.0(7)
C30 C34 Ru2 71.0(6)
C33 C34 H34 126.3
C30 C34 H34 126.3
Ru2 C34 H34 124.3
C39 C35 C36 107.9(11)
C39 C35 Ru2 70.7(7)
C36 C35 Ru2 71.3(7)
C39 C35 H35 126.1
C36 C35 H35 126.1
Ru2 C35 H35 123.6
C37 C36 C35 109.0(11)
C37 C36 Ru2 71.9(6)
C35 C36 Ru2 71.0(6)
C37 C36 H36 125.5
C35 C36 H36 125.5
Ru2 C36 H36 123.2
C36 C37 C38 107.1(11)
C36 C37 Ru2 71.1(6)
C38 C37 Ru2 70.3(6)
C36 C37 H37 126.4
C38 C37 H37 126.4
Ru2 C37 H37 123.8
C37 C38 C39 107.6(12)
C37 C38 Ru2 72.0(7)
C39 C38 Ru2 70.4(7)
C37 C38 H38 126.2
C39 C38 H38 126.2
Ru2 C38 H38 123.1
C35 C39 C38 108.4(11)
C35 C39 Ru2 72.4(7)
C38 C39 Ru2 71.4(7)
C35 C39 H39 125.8
C38 C39 H39 125.8
Ru2 C39 H39 122.1
C21 N21 C28 113.7(9)
C21 N21 H21 123.1
C28 N21 H21 123.1
C39 Ru2 C33 123.8(5)
C39 Ru2 C31 164.2(4)
C33 Ru2 C31 63.4(5)
C39 Ru2 C32 156.9(5)
C33 Ru2 C32 38.7(5)
C31 Ru2 C32 37.4(4)
C39 Ru2 C38 38.3(4)
C33 Ru2 C38 111.3(5)
C31 Ru2 C38 156.7(5)
C32 Ru2 C38 123.9(5)
C39 Ru2 C35 36.9(5)
C33 Ru2 C35 156.5(5)
C31 Ru2 C35 131.4(5)
C32 Ru2 C35 164.2(5)
C38 Ru2 C35 62.7(5)
C39 Ru2 C36 62.3(5)
C33 Ru2 C36 162.7(5)
C31 Ru2 C36 115.4(5)
C32 Ru2 C36 129.3(5)
C38 Ru2 C36 62.2(5)
C35 Ru2 C36 37.6(5)
C39 Ru2 C34 112.0(5)
C33 Ru2 C34 38.0(4)
C31 Ru2 C34 63.9(5)
C32 Ru2 C34 64.3(5)
C38 Ru2 C34 127.3(5)
C35 Ru2 C34 125.3(5)
C36 Ru2 C34 159.0(5)
C39 Ru2 C30 128.7(4)
C33 Ru2 C30 63.6(5)
C31 Ru2 C30 38.5(4)
C32 Ru2 C30 63.9(4)
C38 Ru2 C30 162.5(5)
C35 Ru2 C30 114.6(4)
C36 Ru2 C30 127.5(5)
C34 Ru2 C30 38.2(5)
C39 Ru2 C37 63.2(4)
C33 Ru2 C37 127.8(5)
C31 Ru2 C37 125.6(4)
C32 Ru2 C37 112.4(4)
C38 Ru2 C37 37.6(4)
C35 Ru2 C37 62.8(4)
C36 Ru2 C37 37.0(4)
C34 Ru2 C37 161.6(5)
C30 Ru2 C37 158.9(4)

loop_
_geom_bond_atom_site_label_1
_geom_bond_atom_site_label_2
_geom_bond_distance
C1 O1 1.239(13)
C1 N1 1.368(14)
C1 C2 1.496(15)
C2 C9 1.366(15)
C2 C3 1.462(15)
C3 C4 1.373(16)
C3 C8 1.412(15)
C4 C5 1.390(16)
C4 H4 0.9500
C5 C6 1.374(18)
C5 H5 0.9500
C6 C7 1.397(18)
C6 H6 0.9500
C7 C8 1.401(15)
C7 H7 0.9500
C8 N1 1.391(14)
C9 C10 1.468(15)
C9 H9 0.9500
C10 C14 1.423(15)
C10 C11 1.424(16)
C10 Ru1 2.197(10)
C11 C12 1.426(16)
C11 Ru1 2.179(11)
C11 H11 0.9500
C12 C13 1.392(16)
C12 Ru1 2.182(10)
C12 H12 0.9500
C13 C14 1.441(15)
C13 Ru1 2.182(11)
C13 H13 0.9500
C14 Ru1 2.182(10)
C14 H14 0.9500
C15 C19 1.398(18)
C15 C16 1.414(19)
C15 Ru1 2.192(12)
C15 H15 0.9500
C16 C17 1.417(18)
C16 Ru1 2.179(11)
C16 H16 0.9500
C17 C18 1.415(18)
C17 Ru1 2.172(11)
C17 H17 0.9500
C18 C19 1.432(18)
C18 Ru1 2.181(11)
C18 H18 0.9500
C19 Ru1 2.203(11)
C19 H19 0.9500
N1 H1 0.8800
C21 O21 1.240(13)
C21 N21 1.362(13)
C21 C22 1.499(15)
C22 C29 1.365(16)
C22 C23 1.504(15)
C23 C24 1.364(15)
C23 C28 1.397(15)
C24 C25 1.392(16)
C24 H24 0.9500
C25 C26 1.388(17)
C25 H25 0.9500
C26 C27 1.396(16)
C26 H26 0.9500
C27 C28 1.364(16)
C27 H27 0.9500
C28 N21 1.424(14)
C29 C30 1.459(15)
C29 H29 0.9500
C30 C34 1.437(17)
C30 C31 1.441(16)
C30 Ru2 2.198(10)
C31 C32 1.394(17)
C31 Ru2 2.174(12)
C31 H31 0.9500
C32 C33 1.442(19)
C32 Ru2 2.179(11)
C32 H32 0.9500
C33 C34 1.422(17)
C33 Ru2 2.171(12)
C33 H33 0.9500
C34 Ru2 2.196(11)
C34 H34 0.9500
C35 C39 1.379(18)
C35 C36 1.415(17)
C35 Ru2 2.192(12)
C35 H35 0.9500
C36 C37 1.397(17)
C36 Ru2 2.195(11)
C36 H36 0.9500
C37 C38 1.415(17)
C37 Ru2 2.206(11)
C37 H37 0.9500
C38 C39 1.427(17)
C38 Ru2 2.184(12)
C38 H38 0.9500
C39 Ru2 2.170(12)
C39 H39 0.9500
N21 H21 0.8800

loop_
_geom_hbond_atom_site_label_D
_geom_hbond_atom_site_label_H
_geom_hbond_atom_site_label_A
_geom_hbond_distance_DH
_geom_hbond_distance_HA
_geom_hbond_distance_DA
_geom_hbond_angle_DHA
_geom_hbond_site_symmetry_A
N1 H1 O21 0.88 2.03 2.869(12) 159.7 1_575
N21 H21 O1 0.88 1.96 2.785(11) 156.2 1_535
